data_7228943
loop_
_publ_author_name
'Shen, Fang-Fang'
'Chen, Kai'
'Hua, Zi-Yi'
'Wang, Yuan'
'Xu, Jing'
'Chen, Mindong'
'Zhang, Yun-Qian'
'Tao, Zhu'

_publ_section_title
;
 Adducts of aqua complexes of Ln3+ with a di-hydroxylated symmetrical
 octamethyl-substituted cucurbituril: potential applications for isolation
 of heavier lanthanides
;
_journal_name_full CrystEngComm
_journal_paper_doi 10.1039/C7CE01365E
_journal_year 2017
_chemical_formula_moiety 'C44 H52 N24 O14, Gd H16 O8, 2(N O3), Cl, 8(H2 O)'
_chemical_formula_sum 'C44 H84 Cl Gd N26 O36'
_chemical_formula_weight 1746.07
_chemical_name_systematic
;
 ?
;
_space_group_IT_number 15
_symmetry_cell_setting monoclinic
_symmetry_space_group_name_Hall '-C 2yc'
_symmetry_space_group_name_H-M 'C 1 2/c 1'
_atom_sites_solution_hydrogens geom
_atom_sites_solution_primary direct
_atom_sites_solution_secondary difmap
_audit_creation_method SHELXL-97
_audit_update_record
;
2017-05-16 deposited with the CCDC.
2017-08-18 downloaded from the CCDC.
;
_cell_angle_alpha 90.00
_cell_angle_beta 112.573(5)
_cell_angle_gamma 90.00
_cell_formula_units_Z 4
_cell_length_a 22.316(5)
_cell_length_b 12.427(3)
_cell_length_c 26.976(6)
_cell_measurement_temperature 223(2)
_cell_volume 6908(3)
_computing_cell_refinement 'SAINT (Bruker, 2005)'
_computing_data_collection 'APEX2 (Bruker, 2005)'
_computing_data_reduction SAINT
_computing_molecular_graphics 'Ortep-3 for Windows (Farrugia, 1997)'
_computing_publication_material 'WinGX (Farrugia, 1999)'
_computing_structure_refinement 'SHELXL97 (Sheldrick, 2008)'
_computing_structure_solution 'SHELXS97 (Sheldrick, 2008)'
_diffrn_ambient_temperature 223(2)
_diffrn_measured_fraction_theta_full 0.951
_diffrn_measured_fraction_theta_max 0.951
_diffrn_measurement_device_type 'Bruker Smart Apex2 CCD Detector'
_diffrn_measurement_method '\f and \w scan'
_diffrn_radiation_monochromator graphite
_diffrn_radiation_source 'fine-focus sealed tube'
_diffrn_radiation_type MoK\a
_diffrn_radiation_wavelength 0.71073
_diffrn_reflns_av_R_equivalents 0.0563
_diffrn_reflns_av_sigmaI/netI 0.0836
_diffrn_reflns_limit_h_max 26
_diffrn_reflns_limit_h_min -18
_diffrn_reflns_limit_k_max 14
_diffrn_reflns_limit_k_min -13
_diffrn_reflns_limit_l_max 15
_diffrn_reflns_limit_l_min -32
_diffrn_reflns_number 10314
_diffrn_reflns_theta_full 25.00
_diffrn_reflns_theta_max 25.00
_diffrn_reflns_theta_min 2.26
_exptl_absorpt_coefficient_mu 1.113
_exptl_absorpt_correction_T_max 0.8334
_exptl_absorpt_correction_T_min 0.7839
_exptl_absorpt_correction_type multi-scan
_exptl_absorpt_process_details 'SADABS (Bruker, 2008)'
_exptl_crystal_colour colorless
_exptl_crystal_density_diffrn 1.679
_exptl_crystal_density_method 'not measured'
_exptl_crystal_description prism
_exptl_crystal_F_000 3596
_exptl_crystal_size_max 0.23
_exptl_crystal_size_mid 0.21
_exptl_crystal_size_min 0.17
_platon_squeeze_details
;
;
_refine_diff_density_max 2.069
_refine_diff_density_min -3.464
_refine_diff_density_rms 0.184
_refine_ls_extinction_method none
_refine_ls_goodness_of_fit_ref 1.125
_refine_ls_hydrogen_treatment constr
_refine_ls_matrix_type full
_refine_ls_number_parameters 502
_refine_ls_number_reflns 5781
_refine_ls_number_restraints 11
_refine_ls_restrained_S_all 3.729
_refine_ls_R_factor_all 0.1145
_refine_ls_R_factor_gt 0.0983
_refine_ls_shift/su_max 0.000
_refine_ls_shift/su_mean 0.000
_refine_ls_structure_factor_coef Fsqd
_refine_ls_weighting_details 'calc w=1/[\s^2^(Fo^2^)+(0.0777P)^2^+249.5343P] where P=(Fo^2^+2Fc^2^)/3'
_refine_ls_weighting_scheme calc
_refine_ls_wR_factor_gt 0.2462
_refine_ls_wR_factor_ref 0.2541
_reflns_number_gt 4781
_reflns_number_total 5781
_reflns_threshold_expression >2sigma(I)
_cod_data_source_file c7ce01365e2.cif
_cod_data_source_block complex2
_cod_original_sg_symbol_H-M 'C 2/c'
_cod_database_code 7228943

loop_
_symmetry_equiv_pos_as_xyz
'x, y, z'
'-x, y, -z+1/2'
'x+1/2, y+1/2, z'
'-x+1/2, y+1/2, -z+1/2'
'-x, -y, -z'
'x, -y, z-1/2'
'-x+1/2, -y+1/2, -z'
'x+1/2, -y+1/2, z-1/2'

loop_
_atom_site_label
_atom_site_type_symbol
_atom_site_fract_x
_atom_site_fract_y
_atom_site_fract_z
_atom_site_U_iso_or_equiv
_atom_site_adp_type
_atom_site_occupancy
_atom_site_symmetry_multiplicity
_atom_site_calc_flag
_atom_site_refinement_flags
_atom_site_disorder_assembly
_atom_site_disorder_group
Cl1 Cl 0.653(7) 1.591(11) 0.415(3) 0.40(10) Uani 0.50 1 d P . .
N13 N 0.546(2) 0.699(5) 0.0536(19) 0.12(2) Uani 1 1 d D . .
O9 O 0.4946(18) 0.743(4) 0.0226(18) 0.102(15) Uani 1 1 d D . .
O10 O 0.597(2) 0.758(5) 0.0696(19) 0.13(2) Uani 1 1 d D . .
O11 O 0.541(4) 0.610(5) 0.073(3) 0.38(11) Uani 1 1 d D . .
O1W O 0.548(2) 1.444(4) 0.221(2) 0.031(11) Uani 0.50 1 d P . .
O2W O 0.590(3) 1.518(4) 0.325(2) 0.040(13) Uani 0.50 1 d P . .
O3W O 0.551(2) 1.738(4) 0.224(2) 0.039(12) Uani 0.50 1 d P . .
O4W O 0.508(4) 1.657(4) 0.170(2) 0.06(2) Uani 0.50 1 d P . .
O5W O 0.572(2) 1.740(4) 0.275(2) 0.036(12) Uani 0.50 1 d P . .
O6W O 0.572(2) 1.445(4) 0.282(2) 0.044(14) Uani 0.50 1 d P . .
O7W O 0.526(3) 1.526(4) 0.178(2) 0.043(14) Uani 0.50 1 d P . .
O8W O 0.584(3) 1.662(4) 0.327(3) 0.057(19) Uani 0.50 1 d P . .
Gd1 Gd 0.5000 1.59025(19) 0.2500 0.0282(9) Uani 1 2 d S . .
C1 C 0.3100(16) 0.935(3) 0.2418(14) 0.026(7) Uani 1 1 d U . .
C2 C 0.2780(16) 1.092(3) 0.2735(15) 0.031(8) Uani 1 1 d . . .
C3 C 0.2469(15) 1.090(3) 0.2108(15) 0.030(8) Uani 1 1 d . . .
C4 C 0.3112(16) 1.245(3) 0.2401(16) 0.033(9) Uani 1 1 d . . .
C5 C 0.2562(18) 0.947(3) 0.1443(17) 0.038(9) Uani 1 1 d . . .
H5A H 0.2100 0.9595 0.1234 0.046 Uiso 1 1 calc R . .
H5B H 0.2631 0.8689 0.1472 0.046 Uiso 1 1 calc R . .
C6 C 0.2549(18) 1.230(3) 0.1422(16) 0.037(9) Uani 1 1 d . . .
H6A H 0.2087 1.2154 0.1221 0.045 Uiso 1 1 calc R . .
H6B H 0.2604 1.3085 0.1446 0.045 Uiso 1 1 calc R . .
C7 C 0.3446(17) 0.938(3) 0.1110(16) 0.034(8) Uani 1 1 d . . .
C8 C 0.2769(16) 1.087(3) 0.0813(15) 0.033(8) Uani 1 1 d . . .
C9 C 0.3290(18) 1.088(3) 0.0543(14) 0.035(8) Uani 1 1 d . . .
C10 C 0.3424(18) 1.243(3) 0.1075(15) 0.033(8) Uani 1 1 d . . .
C11 C 0.4158(18) 0.943(3) 0.0608(17) 0.037(9) Uani 1 1 d . . .
H11A H 0.4188 0.8662 0.0689 0.044 Uiso 1 1 calc R . .
H11B H 0.4015 0.9515 0.0218 0.044 Uiso 1 1 calc R . .
C12 C 0.4141(19) 1.231(3) 0.0584(16) 0.040(9) Uani 1 1 d . . .
H12A H 0.4008 1.2191 0.0198 0.048 Uiso 1 1 calc R . .
H12B H 0.4163 1.3089 0.0644 0.048 Uiso 1 1 calc R . .
C13 C 0.5297(19) 0.935(2) 0.1213(17) 0.034(9) Uani 1 1 d . A .
C14 C 0.5004(19) 1.089(3) 0.0683(14) 0.032(8) Uani 1 1 d . . .
C15 C 0.5746(18) 1.091(3) 0.1005(15) 0.034(8) Uani 1 1 d . A .
C16 C 0.529(2) 1.245(3) 0.1207(16) 0.043(10) Uani 1 1 d . . .
C17 C 0.6513(18) 0.949(3) 0.1612(17) 0.040(9) Uani 1 1 d . . .
H17A H 0.6478 0.8707 0.1639 0.048 Uiso 1 1 calc R . .
H17B H 0.6778 0.9626 0.1401 0.048 Uiso 1 1 calc R . .
C18 C 0.6485(19) 1.236(3) 0.1617(17) 0.042(9) Uani 1 1 d . . .
H18A H 0.6755 1.2272 0.1407 0.050 Uiso 1 1 calc R A .
H18B H 0.6432 1.3136 0.1658 0.050 Uiso 1 1 calc R . .
C19 C 0.2306(19) 1.093(3) 0.3033(19) 0.045(10) Uani 1 1 d . . .
H19A H 0.2043 1.0285 0.2947 0.068 Uiso 1 1 calc R . .
H19B H 0.2026 1.1558 0.2921 0.068 Uiso 1 1 calc R . .
H19C H 0.2553 1.0965 0.3418 0.068 Uiso 1 1 calc R . .
C20 C 0.1720(17) 1.090(4) 0.1862(19) 0.048(11) Uani 1 1 d . . .
H20A H 0.1559 1.1564 0.1954 0.072 Uiso 1 1 calc R . .
H20B H 0.1560 1.0293 0.2002 0.072 Uiso 1 1 calc R . .
H20C H 0.1569 1.0840 0.1474 0.072 Uiso 1 1 calc R . .
C21 C 0.206(2) 1.085(5) 0.040(2) 0.073(15) Uani 1 1 d . . .
H21A H 0.1970 1.1499 0.0186 0.109 Uiso 1 1 calc R . .
H21B H 0.1767 1.0803 0.0589 0.109 Uiso 1 1 calc R . .
H21C H 0.1997 1.0226 0.0168 0.109 Uiso 1 1 calc R . .
C22 C 0.302(3) 1.086(4) -0.0071(19) 0.068(14) Uani 1 1 d . . .
H22A H 0.2776 1.1511 -0.0209 0.102 Uiso 1 1 calc R . .
H22B H 0.2738 1.0239 -0.0201 0.102 Uiso 1 1 calc R . .
H22C H 0.3376 1.0810 -0.0192 0.102 Uiso 1 1 calc R . .
N1 N 0.3154(14) 0.991(2) 0.2863(14) 0.037(8) Uani 1 1 d . . .
N2 N 0.2724(13) 0.990(2) 0.1977(14) 0.034(7) Uani 1 1 d . . .
N3 N 0.3190(14) 1.189(2) 0.2862(13) 0.030(7) Uani 1 1 d . . .
N4 N 0.2733(14) 1.187(2) 0.1963(13) 0.030(7) Uani 1 1 d . . .
N5 N 0.2937(14) 0.992(2) 0.1149(14) 0.036(7) Uani 1 1 d . . .
N6 N 0.3672(15) 0.991(2) 0.0780(13) 0.035(7) Uani 1 1 d . . .
N7 N 0.2912(15) 1.187(2) 0.1123(13) 0.034(7) Uani 1 1 d . . .
N8 N 0.3643(16) 1.188(2) 0.0747(13) 0.036(7) Uani 1 1 d . . .
N9 N 0.4796(15) 0.992(2) 0.0866(12) 0.032(7) Uani 1 1 d . A .
N10 N 0.5865(16) 0.992(2) 0.1319(15) 0.040(8) Uani 1 1 d . . .
N11 N 0.4776(16) 1.187(2) 0.0851(13) 0.036(7) Uani 1 1 d . A .
N12 N 0.5843(16) 1.188(2) 0.1320(14) 0.036(7) Uani 1 1 d . A .
O1 O 0.3318(13) 0.8423(18) 0.2426(13) 0.044(7) Uani 1 1 d . . .
O2 O 0.3674(16) 0.852(2) 0.1338(14) 0.056(9) Uani 1 1 d . . .
O3 O 0.5271(16) 0.847(2) 0.1411(15) 0.061(9) Uani 1 1 d . . .
O4 O 0.3339(13) 1.334(2) 0.2391(11) 0.039(6) Uani 1 1 d . . .
O5 O 0.3606(16) 1.331(2) 0.1274(13) 0.049(8) Uani 1 1 d . . .
O6 O 0.5224(16) 1.333(3) 0.1363(16) 0.072(11) Uani 1 1 d . A .
O7 O 0.483(3) 1.084(5) 0.0139(19) 0.052(18) Uani 0.55(7) 1 d P A 1
O8 O 0.615(3) 1.086(5) 0.071(2) 0.04(2) Uani 0.45(7) 1 d P A 2

loop_
_atom_site_aniso_label
_atom_site_aniso_U_11
_atom_site_aniso_U_22
_atom_site_aniso_U_33
_atom_site_aniso_U_23
_atom_site_aniso_U_13
_atom_site_aniso_U_12
Cl1 0.41(17) 0.47(18) 0.12(6) -0.07(9) -0.12(9) 0.11(14)
N13 0.12(5) 0.16(7) 0.05(3) 0.02(4) 0.01(4) 0.06(5)
O9 0.09(3) 0.13(4) 0.09(3) 0.04(3) 0.05(3) 0.02(3)
O10 0.09(3) 0.25(8) 0.06(3) -0.02(4) 0.03(3) 0.05(4)
O11 0.6(2) 0.19(9) 0.15(8) -0.03(7) -0.08(10) 0.27(13)
O1W 0.03(2) 0.03(3) 0.04(3) 0.00(2) 0.02(2) 0.01(2)
O2W 0.06(3) 0.02(3) 0.04(3) -0.01(2) 0.01(3) 0.00(2)
O3W 0.04(3) 0.03(3) 0.05(4) 0.00(2) 0.02(3) 0.00(2)
O4W 0.15(6) 0.01(2) 0.05(4) -0.01(2) 0.08(4) -0.02(3)
O5W 0.03(2) 0.02(3) 0.05(4) 0.00(2) 0.02(2) -0.01(2)
O6W 0.03(3) 0.04(3) 0.06(4) 0.00(3) 0.02(3) 0.01(2)
O7W 0.08(4) 0.04(3) 0.03(3) 0.00(2) 0.04(3) 0.01(3)
O8W 0.04(3) 0.03(3) 0.07(4) 0.01(3) -0.02(3) -0.02(2)
Gd1 0.0277(13) 0.0207(13) 0.0457(17) 0.000 0.0247(11) 0.000
C1 0.026(8) 0.026(8) 0.027(8) 0.000(3) 0.011(4) -0.001(3)
C2 0.031(16) 0.020(16) 0.05(2) 0.007(17) 0.030(17) 0.004(14)
C3 0.022(15) 0.021(16) 0.05(2) 0.000(17) 0.022(16) 0.001(14)
C4 0.024(16) 0.04(2) 0.05(2) 0.001(17) 0.022(17) -0.003(15)
C5 0.04(2) 0.026(19) 0.05(3) -0.009(17) 0.023(19) -0.007(15)
C6 0.04(2) 0.027(19) 0.05(2) 0.005(17) 0.021(19) 0.011(16)
C7 0.032(18) 0.03(2) 0.04(2) -0.003(16) 0.013(17) 0.001(15)
C8 0.031(17) 0.027(18) 0.04(2) -0.002(17) 0.006(15) 0.003(15)
C9 0.05(2) 0.029(19) 0.028(19) -0.002(17) 0.012(16) 0.002(17)
C10 0.04(2) 0.020(19) 0.03(2) 0.004(15) 0.015(17) -0.001(15)
C11 0.05(2) 0.020(18) 0.05(3) -0.010(16) 0.03(2) 0.001(15)
C12 0.05(2) 0.03(2) 0.04(2) 0.007(18) 0.024(19) 0.003(18)
C13 0.05(2) 0.006(17) 0.05(3) -0.008(15) 0.03(2) -0.002(14)
C14 0.06(2) 0.024(17) 0.024(18) -0.005(15) 0.029(17) 0.002(17)
C15 0.05(2) 0.030(18) 0.04(2) -0.008(17) 0.035(18) 0.002(17)
C16 0.05(2) 0.05(3) 0.04(2) -0.011(19) 0.023(19) -0.003(19)
C17 0.04(2) 0.027(19) 0.06(3) -0.009(18) 0.03(2) 0.012(16)
C18 0.05(2) 0.022(19) 0.05(3) -0.001(18) 0.03(2) 0.000(17)
C19 0.05(2) 0.04(2) 0.07(3) 0.01(2) 0.04(2) 0.01(2)
C20 0.026(18) 0.05(2) 0.07(3) -0.03(2) 0.03(2) -0.005(18)
C21 0.05(3) 0.09(4) 0.06(3) 0.01(3) 0.00(2) 0.02(3)
C22 0.08(4) 0.07(3) 0.04(3) 0.00(3) 0.01(3) -0.01(3)
N1 0.032(16) 0.026(16) 0.06(2) 0.009(15) 0.027(16) 0.001(13)
N2 0.026(14) 0.029(16) 0.06(2) 0.004(15) 0.026(15) 0.005(12)
N3 0.036(15) 0.019(15) 0.039(19) 0.000(13) 0.018(14) -0.003(12)
N4 0.033(15) 0.020(15) 0.044(19) 0.002(13) 0.021(15) 0.002(12)
N5 0.033(16) 0.024(16) 0.05(2) -0.001(14) 0.017(15) 0.001(13)
N6 0.045(18) 0.028(17) 0.036(19) -0.005(14) 0.020(15) 0.002(14)
N7 0.041(17) 0.022(15) 0.04(2) -0.005(14) 0.021(15) 0.000(13)
N8 0.046(18) 0.028(16) 0.037(19) -0.002(14) 0.019(15) 0.000(13)
N9 0.044(17) 0.026(16) 0.033(18) -0.004(13) 0.022(15) 0.000(13)
N10 0.050(19) 0.019(15) 0.06(2) 0.001(15) 0.036(18) 0.008(14)
N11 0.055(19) 0.026(16) 0.035(19) 0.001(14) 0.028(16) 0.006(14)
N12 0.046(18) 0.023(16) 0.04(2) 0.000(14) 0.020(16) 0.007(13)
O1 0.044(15) 0.012(12) 0.09(2) 0.004(13) 0.038(16) 0.012(11)
O2 0.07(2) 0.031(17) 0.08(2) 0.018(15) 0.041(19) 0.024(14)
O3 0.07(2) 0.024(16) 0.09(3) 0.018(16) 0.03(2) 0.000(14)
O4 0.046(15) 0.027(14) 0.052(18) 0.000(12) 0.029(14) -0.001(12)
O5 0.08(2) 0.032(16) 0.06(2) -0.014(14) 0.049(18) -0.013(14)
O6 0.06(2) 0.039(19) 0.10(3) -0.037(18) 0.01(2) 0.008(15)
O7 0.07(4) 0.07(4) 0.03(3) -0.02(3) 0.03(3) 0.00(3)
O8 0.06(4) 0.05(4) 0.03(3) -0.01(3) 0.04(3) -0.03(3)

loop_
_atom_type_symbol
_atom_type_description
_atom_type_scat_dispersion_real
_atom_type_scat_dispersion_imag
_atom_type_scat_source
C C 0.0033 0.0016 'International Tables Vol C Tables 4.2.6.8 and 6.1.1.4'
H H 0.0000 0.0000 'International Tables Vol C Tables 4.2.6.8 and 6.1.1.4'
N N 0.0061 0.0033 'International Tables Vol C Tables 4.2.6.8 and 6.1.1.4'
O O 0.0106 0.0060 'International Tables Vol C Tables 4.2.6.8 and 6.1.1.4'
Gd Gd -0.1653 3.9035 'International Tables Vol C Tables 4.2.6.8 and 6.1.1.4'
Cl Cl 0.1484 0.1585 'International Tables Vol C Tables 4.2.6.8 and 6.1.1.4'

loop_
_geom_angle_atom_site_label_1
_geom_angle_atom_site_label_2
_geom_angle_atom_site_label_3
_geom_angle
_geom_angle_site_symmetry_1
_geom_angle_site_symmetry_3
O9 N13 O11 118(5) . .
O9 N13 O10 116(5) . .
O11 N13 O10 124.7(15) . .
O7W O1W O6W 136(4) . .
O7W O1W Gd1 71(2) . .
O6W O1W Gd1 70(3) . .
O6W O2W O8W 133(5) . .
O6W O2W Gd1 71(3) . .
O8W O2W Gd1 67(2) . .
O5W O3W O4W 142(5) . .
O5W O3W Gd1 74(3) . .
O4W O3W Gd1 69(2) . .
O7W O4W O3W 115(5) . .
O7W O4W Gd1 69(2) . .
O3W O4W Gd1 69(2) . .
O3W O5W O8W 142(5) . .
O3W O5W Gd1 75(3) . .
O8W O5W Gd1 70(2) . .
O2W O6W O1W 140(5) . .
O2W O6W Gd1 75(3) . .
O1W O6W Gd1 72(3) . .
O1W O7W O4W 140(4) . .
O1W O7W Gd1 73(2) . .
O4W O7W Gd1 70(2) . .
O5W O8W O2W 122(5) . .
O5W O8W Gd1 70(3) . .
O2W O8W Gd1 69(3) . .
O6W Gd1 O6W 80(3) 2_655 .
O6W Gd1 O7W 78(2) 2_655 .
O6W Gd1 O7W 72(2) . .
O6W Gd1 O7W 72(2) 2_655 2_655
O6W Gd1 O7W 78(2) . 2_655
O7W Gd1 O7W 141(2) . 2_655
O6W Gd1 O5W 175(2) 2_655 .
O6W Gd1 O5W 101.5(18) . .
O7W Gd1 O5W 98.2(19) . .
O7W Gd1 O5W 112.5(19) 2_655 .
O6W Gd1 O5W 101.5(18) 2_655 2_655
O6W Gd1 O5W 175(2) . 2_655
O7W Gd1 O5W 112.5(19) . 2_655
O7W Gd1 O5W 98.2(19) 2_655 2_655
O5W Gd1 O5W 78(2) . 2_655
O6W Gd1 O8W 144(2) 2_655 .
O6W Gd1 O8W 77(2) . .
O7W Gd1 O8W 119(2) . .
O7W Gd1 O8W 77(2) 2_655 .
O5W Gd1 O8W 40.3(19) . .
O5W Gd1 O8W 100.1(19) 2_655 .
O6W Gd1 O8W 77(2) 2_655 2_655
O6W Gd1 O8W 144(2) . 2_655
O7W Gd1 O8W 77(2) . 2_655
O7W Gd1 O8W 119(2) 2_655 2_655
O5W Gd1 O8W 100.1(19) . 2_655
O5W Gd1 O8W 40.3(19) 2_655 2_655
O8W Gd1 O8W 136(3) . 2_655
O6W Gd1 O4W 109(2) 2_655 2_655
O6W Gd1 O4W 102(2) . 2_655
O7W Gd1 O4W 171(2) . 2_655
O7W Gd1 O4W 41.2(17) 2_655 2_655
O5W Gd1 O4W 75(2) . 2_655
O5W Gd1 O4W 73(2) 2_655 2_655
O8W Gd1 O4W 52(3) . 2_655
O8W Gd1 O4W 111(2) 2_655 2_655
O6W Gd1 O4W 102(2) 2_655 .
O6W Gd1 O4W 109(2) . .
O7W Gd1 O4W 41.2(17) . .
O7W Gd1 O4W 171(2) 2_655 .
O5W Gd1 O4W 73(2) . .
O5W Gd1 O4W 75(2) 2_655 .
O8W Gd1 O4W 111(2) . .
O8W Gd1 O4W 52(3) 2_655 .
O4W Gd1 O4W 139(2) 2_655 .
O6W Gd1 O3W 144(2) 2_655 .
O6W Gd1 O3W 111.3(18) . .
O7W Gd1 O3W 74.2(18) . .
O7W Gd1 O3W 142.1(19) 2_655 .
O5W Gd1 O3W 30.9(18) . .
O5W Gd1 O3W 70.3(17) 2_655 .
O8W Gd1 O3W 71(2) . .
O8W Gd1 O3W 76(2) 2_655 .
O4W Gd1 O3W 101.8(19) 2_655 .
O4W Gd1 O3W 42(2) . .
O6W Gd1 O3W 111.3(18) 2_655 2_655
O6W Gd1 O3W 144(2) . 2_655
O7W Gd1 O3W 142.1(19) . 2_655
O7W Gd1 O3W 74.2(18) 2_655 2_655
O5W Gd1 O3W 70.3(16) . 2_655
O5W Gd1 O3W 30.9(18) 2_655 2_655
O8W Gd1 O3W 76(2) . 2_655
O8W Gd1 O3W 71(2) 2_655 2_655
O4W Gd1 O3W 42(2) 2_655 2_655
O4W Gd1 O3W 101.8(19) . 2_655
O3W Gd1 O3W 80(2) . 2_655
O1 C1 N2 126(3) . .
O1 C1 N1 124(3) . .
N2 C1 N1 109(3) . .
N1 C2 N3 114(3) . .
N1 C2 C19 109(3) . .
N3 C2 C19 111(3) . .
N1 C2 C3 103(3) . .
N3 C2 C3 104(3) . .
C19 C2 C3 117(3) . .
N4 C3 N2 114(2) . .
N4 C3 C20 112(3) . .
N2 C3 C20 111(3) . .
N4 C3 C2 103(3) . .
N2 C3 C2 103(3) . .
C20 C3 C2 115(3) . .
O4 C4 N4 125(4) . .
O4 C4 N3 124(4) . .
N4 C4 N3 110(3) . .
N2 C5 N5 115(3) . .
N2 C5 H5A 108.6 . .
N5 C5 H5A 108.6 . .
N2 C5 H5B 108.6 . .
N5 C5 H5B 108.6 . .
H5A C5 H5B 107.6 . .
N7 C6 N4 115(3) . .
N7 C6 H6A 108.5 . .
N4 C6 H6A 108.5 . .
N7 C6 H6B 108.5 . .
N4 C6 H6B 108.5 . .
H6A C6 H6B 107.5 . .
O2 C7 N6 124(3) . .
O2 C7 N5 126(3) . .
N6 C7 N5 110(3) . .
N5 C8 N7 113(3) . .
N5 C8 C21 113(4) . .
N7 C8 C21 111(3) . .
N5 C8 C9 103(3) . .
N7 C8 C9 103(3) . .
C21 C8 C9 113(3) . .
N8 C9 N6 113(3) . .
N8 C9 C22 111(3) . .
N6 C9 C22 112(3) . .
N8 C9 C8 102(3) . .
N6 C9 C8 102(3) . .
C22 C9 C8 116(3) . .
O5 C10 N8 127(3) . .
O5 C10 N7 124(3) . .
N8 C10 N7 109(3) . .
N9 C11 N6 113(3) . .
N9 C11 H11A 109.0 . .
N6 C11 H11A 109.0 . .
N9 C11 H11B 109.0 . .
N6 C11 H11B 109.0 . .
H11A C11 H11B 107.8 . .
N11 C12 N8 116(3) . .
N11 C12 H12A 108.3 . .
N8 C12 H12A 108.3 . .
N11 C12 H12B 108.3 . .
N8 C12 H12B 108.3 . .
H12A C12 H12B 107.4 . .
O3 C13 N9 127(4) . .
O3 C13 N10 124(4) . .
N9 C13 N10 109(3) . .
O7 C14 N9 110(4) . .
O7 C14 N11 112(4) . .
N9 C14 N11 113(2) . .
O7 C14 C15 114(3) . .
N9 C14 C15 104(3) . .
N11 C14 C15 104(3) . .
O8 C15 N12 112(4) . .
O8 C15 N10 106(4) . .
N12 C15 N10 114(3) . .
O8 C15 C14 118(4) . .
N12 C15 C14 103(3) . .
N10 C15 C14 103(3) . .
O6 C16 N12 128(4) . .
O6 C16 N11 123(4) . .
N12 C16 N11 109(3) . .
N1 C17 N10 116(3) 2_655 .
N1 C17 H17A 108.3 2_655 .
N10 C17 H17A 108.3 . .
N1 C17 H17B 108.3 2_655 .
N10 C17 H17B 108.3 . .
H17A C17 H17B 107.4 . .
N3 C18 N12 113(3) 2_655 .
N3 C18 H18A 109.0 2_655 .
N12 C18 H18A 109.0 . .
N3 C18 H18B 109.0 2_655 .
N12 C18 H18B 109.0 . .
H18A C18 H18B 107.8 . .
C2 C19 H19A 109.5 . .
C2 C19 H19B 109.5 . .
H19A C19 H19B 109.5 . .
C2 C19 H19C 109.5 . .
H19A C19 H19C 109.5 . .
H19B C19 H19C 109.5 . .
C3 C20 H20A 109.5 . .
C3 C20 H20B 109.5 . .
H20A C20 H20B 109.5 . .
C3 C20 H20C 109.5 . .
H20A C20 H20C 109.5 . .
H20B C20 H20C 109.5 . .
C8 C21 H21A 109.5 . .
C8 C21 H21B 109.5 . .
H21A C21 H21B 109.5 . .
C8 C21 H21C 109.5 . .
H21A C21 H21C 109.5 . .
H21B C21 H21C 109.5 . .
C9 C22 H22A 109.5 . .
C9 C22 H22B 109.5 . .
H22A C22 H22B 109.5 . .
C9 C22 H22C 109.5 . .
H22A C22 H22C 109.5 . .
H22B C22 H22C 109.5 . .
C1 N1 C17 122(3) . 2_655
C1 N1 C2 112(3) . .
C17 N1 C2 125(3) 2_655 .
C1 N2 C5 121(3) . .
C1 N2 C3 113(3) . .
C5 N2 C3 126(3) . .
C4 N3 C18 121(3) . 2_655
C4 N3 C2 111(3) . .
C18 N3 C2 127(3) 2_655 .
C4 N4 C6 121(3) . .
C4 N4 C3 112(3) . .
C6 N4 C3 126(3) . .
C7 N5 C8 112(3) . .
C7 N5 C5 121(3) . .
C8 N5 C5 126(3) . .
C7 N6 C11 121(3) . .
C7 N6 C9 113(3) . .
C11 N6 C9 125(3) . .
C10 N7 C6 122(3) . .
C10 N7 C8 112(3) . .
C6 N7 C8 126(3) . .
C10 N8 C12 122(3) . .
C10 N8 C9 114(3) . .
C12 N8 C9 125(3) . .
C13 N9 C14 112(3) . .
C13 N9 C11 121(3) . .
C14 N9 C11 124(3) . .
C13 N10 C15 111(3) . .
C13 N10 C17 124(3) . .
C15 N10 C17 123(3) . .
C16 N11 C12 123(3) . .
C16 N11 C14 111(3) . .
C12 N11 C14 124(3) . .
C16 N12 C15 113(3) . .
C16 N12 C18 122(3) . .
C15 N12 C18 124(3) . .

loop_
_geom_bond_atom_site_label_1
_geom_bond_atom_site_label_2
_geom_bond_distance
_geom_bond_site_symmetry_2
N13 O9 1.250(7) .
N13 O11 1.250(7) .
N13 O10 1.291(7) .
O1W O7W 1.47(7) .
O1W O6W 1.54(8) .
O1W Gd1 2.40(4) .
O2W O6W 1.39(7) .
O2W O8W 1.81(7) .
O2W Gd1 2.41(6) .
O3W O5W 1.27(7) .
O3W O4W 1.73(8) .
O3W Gd1 2.39(5) .
O4W O7W 1.67(7) .
O4W Gd1 2.39(5) .
O5W O8W 1.64(8) .
O5W Gd1 2.38(4) .
O6W Gd1 2.36(5) .
O7W Gd1 2.38(4) .
O8W Gd1 2.38(6) .
Gd1 O6W 2.36(5) 2_655
Gd1 O7W 2.38(4) 2_655
Gd1 O5W 2.38(4) 2_655
Gd1 O8W 2.38(6) 2_655
Gd1 O4W 2.39(5) 2_655
Gd1 O3W 2.39(5) 2_655
C1 O1 1.24(4) .
C1 N2 1.35(5) .
C1 N1 1.35(5) .
C2 N1 1.47(4) .
C2 N3 1.48(4) .
C2 C19 1.56(4) .
C2 C3 1.56(5) .
C3 N4 1.46(4) .
C3 N2 1.46(4) .
C3 C20 1.54(4) .
C4 O4 1.22(4) .
C4 N4 1.36(5) .
C4 N3 1.38(5) .
C5 N2 1.45(5) .
C5 N5 1.47(5) .
C5 H5A 0.9800 .
C5 H5B 0.9800 .
C6 N7 1.45(4) .
C6 N4 1.45(5) .
C6 H6A 0.9800 .
C6 H6B 0.9800 .
C7 O2 1.25(5) .
C7 N6 1.35(5) .
C7 N5 1.36(5) .
C8 N5 1.44(5) .
C8 N7 1.47(5) .
C8 C21 1.55(6) .
C8 C9 1.59(5) .
C9 N8 1.46(5) .
C9 N6 1.46(5) .
C9 C22 1.53(6) .
C10 O5 1.22(4) .
C10 N8 1.35(5) .
C10 N7 1.38(5) .
C11 N9 1.45(5) .
C11 N6 1.46(4) .
C11 H11A 0.9800 .
C11 H11B 0.9800 .
C12 N11 1.43(5) .
C12 N8 1.45(5) .
C12 H12A 0.9800 .
C12 H12B 0.9800 .
C13 O3 1.23(4) .
C13 N9 1.35(5) .
C13 N10 1.38(5) .
C14 O7 1.37(6) .
C14 N9 1.45(4) .
C14 N11 1.47(4) .
C14 C15 1.55(5) .
C15 O8 1.41(6) .
C15 N12 1.45(5) .
C15 N10 1.46(5) .
C16 O6 1.20(5) .
C16 N12 1.36(5) .
C16 N11 1.37(5) .
C17 N1 1.42(5) 2_655
C17 N10 1.46(5) .
C17 H17A 0.9800 .
C17 H17B 0.9800 .
C18 N3 1.44(5) 2_655
C18 N12 1.47(5) .
C18 H18A 0.9800 .
C18 H18B 0.9800 .
C19 H19A 0.9700 .
C19 H19B 0.9700 .
C19 H19C 0.9700 .
C20 H20A 0.9700 .
C20 H20B 0.9700 .
C20 H20C 0.9700 .
C21 H21A 0.9700 .
C21 H21B 0.9700 .
C21 H21C 0.9700 .
C22 H22A 0.9700 .
C22 H22B 0.9700 .
C22 H22C 0.9700 .
N1 C17 1.42(5) 2_655
N3 C18 1.44(5) 2_655

loop_
_platon_squeeze_void_nr
_platon_squeeze_void_average_x
_platon_squeeze_void_average_y
_platon_squeeze_void_average_z
_platon_squeeze_void_volume
_platon_squeeze_void_count_electrons
_platon_squeeze_void_content
1 0.750 0.250 0.000 148 42 ' '
2 0.500 0.092 0.250 117 34 ' '
3 0.250 0.250 0.500 148 42 ' '
4 0.750 -0.250 0.500 148 42 ' '
5 0.500 -0.092 0.750 117 34 ' '
6 0.250 -0.250 1.000 148 42 ' '
7 1.000 0.408 0.750 117 34 ' '
8 1.000 0.592 0.250 117 34 ' '
